data_1503173
loop_
_publ_author_name
'Kubota, Yasuhiro'
'Tsuzuki, Toshihiro'
'Funabiki, Kazumasa'
'Ebihara, Masahiro'
'Matsui, Masaki'

_publ_contact_author 'Yasuhiro Kubota'
_publ_section_title
;
 Synthesis and fluorescence properties of a pyridomethene-BF2 complex.
;
_journal_issue 18
_journal_name_full 'Organic letters'
_journal_page_first 4010
_journal_page_last 4013
_journal_paper_doi 10.1021/ol101612z
_journal_volume 12
_journal_year 2010
_chemical_formula_moiety 'C13 H7 B F5 N3'
_chemical_formula_sum 'C13 H7 B F5 N3'
_chemical_formula_weight 311.03
_chemical_melting_point 237.0(10)
_chemical_name_common ' pyridoCF3BF2 '
_chemical_name_systematic
; 
 trifluoromethylpyridomethene 
;
_space_group_IT_number 14
_symmetry_cell_setting monoclinic
_symmetry_space_group_name_Hall '-P 2ybc'
_symmetry_space_group_name_H-M 'P 1 21/c 1'
_atom_sites_solution_hydrogens geom
_atom_sites_solution_primary direct
_atom_sites_solution_secondary difmap
_audit_creation_method SHELXL-97
_cell_angle_alpha 90.00
_cell_angle_beta 93.631(6)
_cell_angle_gamma 90.00
_cell_formula_units_Z 16
_cell_length_a 8.390(4)
_cell_length_b 28.706(12)
_cell_length_c 20.460(9)
_cell_measurement_reflns_used 11199
_cell_measurement_temperature 123(2)
_cell_measurement_theta_max 27.48
_cell_measurement_theta_min 3.08
_cell_volume 4918(4)
_computing_cell_refinement CrystalClear
_computing_data_collection 'CrystalClear (Molecular Structure Corporation & Rigaku Corporation, 2001)'
_computing_structure_refinement 'SHELXL-97 (Sheldrick, 1997)'
_computing_structure_solution 'SHELXS-97 (Sheldrick, 1990)'
_diffrn_ambient_temperature 123(2)
_diffrn_measured_fraction_theta_full 0.993
_diffrn_measured_fraction_theta_max 0.993
_diffrn_measurement_device_type 'Rigaku/MSC Mercury CCD'
_diffrn_measurement_method \w
_diffrn_radiation_monochromator graphite
_diffrn_radiation_source 'Rotating Anode'
_diffrn_radiation_type MoK\a
_diffrn_radiation_wavelength 0.71070
_diffrn_reflns_av_R_equivalents 0.0933
_diffrn_reflns_av_sigmaI/netI 0.1170
_diffrn_reflns_limit_h_max 10
_diffrn_reflns_limit_h_min -10
_diffrn_reflns_limit_k_max 29
_diffrn_reflns_limit_k_min -37
_diffrn_reflns_limit_l_max 26
_diffrn_reflns_limit_l_min -21
_diffrn_reflns_number 40130
_diffrn_reflns_theta_full 27.48
_diffrn_reflns_theta_max 27.48
_diffrn_reflns_theta_min 3.08
_exptl_absorpt_coefficient_mu 0.155
_exptl_absorpt_correction_T_max 0.9847
_exptl_absorpt_correction_T_min 0.9549
_exptl_absorpt_correction_type integration
_exptl_crystal_colour yellow
_exptl_crystal_density_diffrn 1.680
_exptl_crystal_density_method 'not measured'
_exptl_crystal_description block
_exptl_crystal_F_000 2496
_exptl_crystal_size_max 0.30
_exptl_crystal_size_mid 0.10
_exptl_crystal_size_min 0.10
_refine_diff_density_max 0.266
_refine_diff_density_min -0.335
_refine_diff_density_rms 0.060
_refine_ls_extinction_method none
_refine_ls_goodness_of_fit_ref 1.195
_refine_ls_hydrogen_treatment constr
_refine_ls_matrix_type full
_refine_ls_number_parameters 787
_refine_ls_number_reflns 11199
_refine_ls_number_restraints 0
_refine_ls_restrained_S_all 1.195
_refine_ls_R_factor_all 0.2027
_refine_ls_R_factor_gt 0.0990
_refine_ls_shift/su_max 0.006
_refine_ls_shift/su_mean 0.001
_refine_ls_structure_factor_coef Fsqd
_refine_ls_weighting_details 'calc w=1/[\s^2^(Fo^2^)+(0.0518P)^2^+0.0000P] where P=(Fo^2^+2Fc^2^)/3'
_refine_ls_weighting_scheme calc
_refine_ls_wR_factor_gt 0.1525
_refine_ls_wR_factor_ref 0.1805
_reflns_number_gt 6061
_reflns_number_total 11199
_reflns_threshold_expression >2sigma(I)
_cod_data_source_file ol101612z_si_002.cif
_cod_data_source_block CF3
_cod_depositor_comments
;
The following automatic conversions were performed:

'_chemical_melting_point' value '236-238' was changed to '237.0(10)'
- the average value was taken and precision was estimated.

Automatic conversion script
Id: cif_fix_values 1715 2011-07-08 13:25:40Z adriana 
;
_cod_original_sg_symbol_H-M 'P 21/c'
_cod_database_code 1503173

loop_
_symmetry_equiv_pos_as_xyz
'x, y, z'
'-x, y+1/2, -z+1/2'
'-x, -y, -z'
'x, -y-1/2, z-1/2'

loop_
_atom_site_label
_atom_site_type_symbol
_atom_site_fract_x
_atom_site_fract_y
_atom_site_fract_z
_atom_site_U_iso_or_equiv
_atom_site_adp_type
_atom_site_occupancy
_atom_site_symmetry_multiplicity
_atom_site_calc_flag
_atom_site_refinement_flags
F8 F 0.3471(3) 0.64361(6) 0.34704(11) 0.0278(6) Uani 1 1 d .
F9 F 0.1724(3) 0.68143(6) 0.40959(11) 0.0241(6) Uani 1 1 d .
F10 F 0.8182(3) 0.69579(8) 0.58196(13) 0.0401(7) Uani 1 1 d .
N8 N 0.2353(4) 0.71681(9) 0.30870(16) 0.0153(8) Uani 1 1 d .
F11 F 0.7155(3) 0.63437(7) 0.53651(14) 0.0449(8) Uani 1 1 d .
F12 F 0.9056(3) 0.67003(8) 0.49281(13) 0.0375(7) Uani 1 1 d .
N9 N 0.4370(4) 0.71200(9) 0.40509(16) 0.0158(8) Uani 1 1 d .
C8 C 0.5427(4) 0.68599(12) 0.44428(19) 0.0158(9) Uani 1 1 d .
H1 H 0.5377 0.6530 0.4417 0.019 Uiso 1 1 calc R
C9 C 0.4470(5) 0.76009(11) 0.4058(2) 0.0148(9) Uani 1 1 d .
C10 C 0.6527(5) 0.70589(12) 0.4861(2) 0.0170(9) Uani 1 1 d .
C11 C 0.0699(4) 0.71980(12) 0.20977(19) 0.0170(9) Uani 1 1 d .
H2 H 0.0078 0.7044 0.1759 0.020 Uiso 1 1 calc R
C12 C 0.3495(5) 0.78518(11) 0.3605(2) 0.0180(10) Uani 1 1 d .
C13 C 0.5580(5) 0.78122(12) 0.4525(2) 0.0199(10) Uani 1 1 d .
H3 H 0.5614 0.8142 0.4561 0.024 Uiso 1 1 calc R
C14 C 0.2515(4) 0.76445(11) 0.30912(19) 0.0137(9) Uani 1 1 d .
C15 C 0.1723(5) 0.79056(12) 0.2589(2) 0.0175(9) Uani 1 1 d .
H4 H 0.1801 0.8236 0.2589 0.021 Uiso 1 1 calc R
C16 C 0.0840(5) 0.76819(12) 0.2101(2) 0.0196(10) Uani 1 1 d .
H5 H 0.0313 0.7859 0.1760 0.024 Uiso 1 1 calc R
C17 C 0.6590(5) 0.75491(12) 0.4919(2) 0.0225(10) Uani 1 1 d .
H6 H 0.7327 0.7693 0.5228 0.027 Uiso 1 1 calc R
C18 C 0.3617(5) 0.83486(12) 0.3622(2) 0.0212(10) Uani 1 1 d .
C19 C 0.1469(4) 0.69512(12) 0.25893(19) 0.0160(9) Uani 1 1 d .
H7 H 0.1393 0.6621 0.2588 0.019 Uiso 1 1 calc R
B3 B 0.2962(6) 0.68685(14) 0.3678(3) 0.019 Uiso 1 1 d .
N7 N 0.3748(4) 0.87471(10) 0.36467(19) 0.0356(10) Uani 1 1 d .
C22 C 0.7714(5) 0.67627(12) 0.5239(2) 0.0214(10) Uani 1 1 d .
F1 F 0.0263(3) 0.17777(6) 0.45539(12) 0.0269(6) Uani 1 1 d .
F2 F -0.5085(3) 0.14640(7) 0.29855(12) 0.0338(7) Uani 1 1 d .
F3 F -0.1604(3) 0.13816(7) 0.49613(12) 0.0328(7) Uani 1 1 d .
F4 F -0.6976(3) 0.17605(7) 0.36123(12) 0.0331(7) Uani 1 1 d .
F5 F -0.0715(3) 0.20106(7) 0.54372(12) 0.0354(7) Uani 1 1 d .
N1 N -0.4427(4) 0.21360(9) 0.36379(16) 0.0161(8) Uani 1 1 d .
N2 N -0.6400(4) 0.21765(10) 0.26466(16) 0.0184(8) Uani 1 1 d .
C30 C -0.4371(4) 0.26161(11) 0.36421(19) 0.0145(9) Uani 1 1 d .
C31 C -0.3392(4) 0.18871(12) 0.4037(2) 0.0162(9) Uani 1 1 d .
H8 H -0.3424 0.1556 0.4018 0.019 Uiso 1 1 calc R
C32 C -0.2317(5) 0.20962(11) 0.44604(19) 0.0146(9) Uani 1 1 d .
C33 C -0.2263(5) 0.25885(12) 0.4499(2) 0.0199(10) Uani 1 1 d .
H9 H -0.1523 0.2739 0.4800 0.024 Uiso 1 1 calc R
C34 C -0.6327(5) 0.26484(12) 0.26745(19) 0.0165(9) Uani 1 1 d .
C35 C -0.8095(5) 0.21999(13) 0.1669(2) 0.0222(10) Uani 1 1 d .
H10 H -0.8685 0.2042 0.1325 0.027 Uiso 1 1 calc R
C36 C -0.3285(5) 0.28423(11) 0.41004(19) 0.0165(9) Uani 1 1 d .
H11 H -0.3275 0.3173 0.4128 0.020 Uiso 1 1 calc R
C37 C -0.1127(5) 0.18094(12) 0.4856(2) 0.0201(10) Uani 1 1 d .
C38 C -0.8080(5) 0.26892(13) 0.1700(2) 0.0254(11) Uani 1 1 d .
H12 H -0.8686 0.2866 0.1379 0.031 Uiso 1 1 calc R
C39 C -0.5326(5) 0.33616(12) 0.3208(2) 0.0212(10) Uani 1 1 d .
N3 N -0.5282(4) 0.37599(10) 0.32304(19) 0.0347(10) Uani 1 1 d .
C41 C -0.5366(5) 0.28670(11) 0.3185(2) 0.0180(10) Uani 1 1 d .
C42 C -0.7197(5) 0.29115(12) 0.2188(2) 0.0205(10) Uani 1 1 d .
H13 H -0.7168 0.3242 0.2202 0.025 Uiso 1 1 calc R
C43 C -0.7245(5) 0.19600(12) 0.2144(2) 0.0188(10) Uani 1 1 d .
H14 H -0.7239 0.1629 0.2125 0.023 Uiso 1 1 calc R
B1 B -0.5743(6) 0.18644(14) 0.3224(2) 0.0174(11) Uani 1 1 d .
F13 F 0.4727(3) 0.57028(7) 0.47018(12) 0.0276(6) Uani 1 1 d .
F6 F -0.0597(3) 0.60325(7) 0.31488(12) 0.0326(7) Uani 1 1 d .
F14 F 0.2924(3) 0.61163(7) 0.51260(12) 0.0312(6) Uani 1 1 d .
F7 F -0.2505(3) 0.57722(7) 0.37948(12) 0.0290(6) Uani 1 1 d .
F15 F 0.3788(3) 0.54882(7) 0.56035(12) 0.0331(7) Uani 1 1 d .
N4 N -0.1986(4) 0.53259(9) 0.28413(16) 0.0150(8) Uani 1 1 d .
N5 N -0.0008(4) 0.53645(9) 0.38299(16) 0.0158(8) Uani 1 1 d .
C52 C 0.1075(5) 0.56111(12) 0.42182(19) 0.0163(9) Uani 1 1 d .
H15 H 0.1090 0.5941 0.4182 0.020 Uiso 1 1 calc R
C53 C -0.0034(5) 0.48862(11) 0.3850(2) 0.0158(9) Uani 1 1 d .
C54 C 0.2125(5) 0.54016(12) 0.4652(2) 0.0193(10) Uani 1 1 d .
C55 C -0.1994(5) 0.48518(11) 0.2882(2) 0.0180(10) Uani 1 1 d .
C56 C -0.2875(5) 0.45932(13) 0.2402(2) 0.0213(10) Uani 1 1 d .
H16 H -0.2896 0.4263 0.2430 0.026 Uiso 1 1 calc R
C57 C -0.3669(5) 0.52998(12) 0.1854(2) 0.0217(10) Uani 1 1 d .
H17 H -0.4234 0.5457 0.1502 0.026 Uiso 1 1 calc R
C58 C -0.3700(5) 0.48129(12) 0.1897(2) 0.0207(10) Uani 1 1 d .
H18 H -0.4297 0.4636 0.1575 0.025 Uiso 1 1 calc R
C59 C -0.1023(5) 0.41447(13) 0.3454(2) 0.0235(10) Uani 1 1 d .
C60 C 0.2069(5) 0.49116(11) 0.47093(19) 0.0153(9) Uani 1 1 d .
H19 H 0.2762 0.4756 0.5024 0.018 Uiso 1 1 calc R
C61 C -0.1046(5) 0.46399(11) 0.3407(2) 0.0164(9) Uani 1 1 d .
N6 N -0.0984(4) 0.37464(11) 0.34945(18) 0.0307(10) Uani 1 1 d .
C63 C 0.1033(5) 0.46655(12) 0.4318(2) 0.0201(10) Uani 1 1 d .
H20 H 0.1016 0.4336 0.4355 0.024 Uiso 1 1 calc R
C64 C -0.2810(5) 0.55415(13) 0.2326(2) 0.0214(10) Uani 1 1 d .
H21 H -0.2779 0.5872 0.2298 0.026 Uiso 1 1 calc R
C65 C 0.3377(5) 0.56734(13) 0.5026(2) 0.0210(10) Uani 1 1 d .
B2 B -0.1282(6) 0.56472(14) 0.3404(3) 0.0190(11) Uani 1 1 d .
F16 F 0.2704(3) 0.56700(7) 0.10767(11) 0.0253(6) Uani 1 1 d .
F17 F 0.0980(3) 0.60703(6) 0.16771(11) 0.0274(6) Uani 1 1 d .
F18 F -0.2631(3) 0.61249(8) -0.02541(14) 0.0472(8) Uani 1 1 d .
N11 N 0.2049(4) 0.53416(9) 0.21025(16) 0.0154(8) Uani 1 1 d .
F19 F -0.4584(3) 0.58101(8) 0.02058(13) 0.0431(8) Uani 1 1 d .
F20 F -0.3718(3) 0.55075(8) -0.06494(13) 0.0435(7) Uani 1 1 d .
C74 C -0.0984(5) 0.56275(12) 0.07225(19) 0.0163(9) Uani 1 1 d .
H22 H -0.0901 0.5958 0.0726 0.020 Uiso 1 1 calc R
C75 C -0.0106(5) 0.48994(11) 0.1162(2) 0.0178(10) Uani 1 1 d .
N12 N 0.0036(4) 0.53742(9) 0.11293(15) 0.0149(8) Uani 1 1 d .
C77 C -0.1259(5) 0.46804(12) 0.0727(2) 0.0199(10) Uani 1 1 d .
H23 H -0.1355 0.4351 0.0731 0.024 Uiso 1 1 calc R
C78 C -0.2106(5) 0.54239(12) 0.0316(2) 0.0191(10) Uani 1 1 d .
C79 C -0.3250(5) 0.57123(14) -0.0096(2) 0.0241(11) Uani 1 1 d .
C80 C 0.1874(5) 0.48710(11) 0.2130(2) 0.0173(9) Uani 1 1 d .
C81 C 0.0839(5) 0.46538(11) 0.1631(2) 0.0168(9) Uani 1 1 d .
C82 C 0.0683(5) 0.41599(13) 0.1651(2) 0.0233(10) Uani 1 1 d .
C83 C -0.2220(5) 0.49325(11) 0.0309(2) 0.0192(10) Uani 1 1 d .
H24 H -0.2967 0.4781 0.0012 0.023 Uiso 1 1 calc R
N10 N 0.0556(4) 0.37623(11) 0.16627(19) 0.0357(10) Uani 1 1 d .
C85 C 0.2656(5) 0.46287(12) 0.2644(2) 0.0189(10) Uani 1 1 d .
H25 H 0.2543 0.4300 0.2666 0.023 Uiso 1 1 calc R
C86 C 0.3730(5) 0.53368(12) 0.3089(2) 0.0205(10) Uani 1 1 d .
H26 H 0.4349 0.5501 0.3419 0.025 Uiso 1 1 calc R
B4 B 0.1462(6) 0.56405(14) 0.1484(2) 0.0158(11) Uani 1 1 d .
C88 C 0.2967(5) 0.55680(12) 0.2578(2) 0.0162(9) Uani 1 1 d .
H27 H 0.3077 0.5897 0.2552 0.019 Uiso 1 1 calc R
C89 C 0.3579(5) 0.48524(12) 0.3115(2) 0.0188(9) Uani 1 1 d .
H28 H 0.4117 0.4681 0.3460 0.023 Uiso 1 1 calc R

loop_
_atom_site_aniso_label
_atom_site_aniso_U_11
_atom_site_aniso_U_22
_atom_site_aniso_U_33
_atom_site_aniso_U_23
_atom_site_aniso_U_13
_atom_site_aniso_U_12
F8 0.0352(16) 0.0194(11) 0.0270(16) -0.0071(10) -0.0129(13) 0.0046(10)
F9 0.0202(14) 0.0321(12) 0.0197(15) 0.0066(10) -0.0018(12) -0.0066(10)
F10 0.0375(18) 0.0522(15) 0.0282(17) -0.0036(12) -0.0169(15) 0.0090(12)
N8 0.0141(19) 0.0188(16) 0.013(2) -0.0026(13) 0.0005(16) -0.0007(13)
F11 0.0332(17) 0.0339(14) 0.065(2) 0.0209(13) -0.0206(16) -0.0087(11)
F12 0.0213(16) 0.0520(16) 0.0393(19) 0.0065(13) 0.0026(14) 0.0132(12)
N9 0.016(2) 0.0155(16) 0.015(2) -0.0004(13) -0.0031(16) 0.0011(13)
C8 0.015(2) 0.0156(19) 0.017(3) 0.0014(16) 0.003(2) 0.0025(16)
C9 0.013(2) 0.0159(19) 0.016(2) 0.0010(16) 0.0053(19) 0.0012(16)
C10 0.016(2) 0.020(2) 0.015(2) 0.0027(16) 0.000(2) -0.0030(17)
C11 0.015(2) 0.028(2) 0.009(2) -0.0027(16) 0.002(2) -0.0009(17)
C12 0.016(2) 0.0135(19) 0.024(3) -0.0010(16) 0.001(2) -0.0024(16)
C13 0.019(2) 0.0148(19) 0.025(3) -0.0062(17) -0.006(2) -0.0097(16)
C14 0.009(2) 0.0183(19) 0.014(2) 0.0002(16) 0.0015(18) -0.0012(15)
C15 0.017(2) 0.0161(19) 0.019(3) 0.0026(16) 0.005(2) 0.0013(16)
C16 0.014(2) 0.025(2) 0.019(3) 0.0108(17) -0.001(2) 0.0051(16)
C17 0.017(2) 0.027(2) 0.023(3) 0.0004(18) -0.002(2) -0.0040(17)
C18 0.022(3) 0.019(2) 0.021(3) 0.0005(17) -0.006(2) -0.0006(17)
C19 0.013(2) 0.019(2) 0.015(2) -0.0076(16) -0.0027(19) -0.0013(16)
N7 0.042(3) 0.0162(19) 0.046(3) 0.0013(16) -0.017(2) -0.0052(16)
C22 0.014(3) 0.026(2) 0.023(3) -0.0010(18) 0.000(2) -0.0065(18)
F1 0.0193(15) 0.0267(12) 0.0342(17) 0.0027(10) -0.0020(12) 0.0050(10)
F2 0.0400(17) 0.0186(12) 0.0399(17) -0.0106(11) -0.0206(14) 0.0076(10)
F3 0.0298(16) 0.0262(13) 0.0414(18) 0.0144(11) -0.0056(14) -0.0025(10)
F4 0.0258(16) 0.0426(14) 0.0301(17) 0.0157(12) -0.0056(13) -0.0130(11)
F5 0.0385(18) 0.0488(15) 0.0170(15) -0.0087(11) -0.0125(14) 0.0135(12)
N1 0.017(2) 0.0136(16) 0.018(2) -0.0002(13) -0.0017(17) -0.0006(13)
N2 0.014(2) 0.0205(17) 0.020(2) -0.0010(14) -0.0009(17) -0.0030(14)
C30 0.012(2) 0.0160(19) 0.016(2) -0.0020(16) 0.0013(19) -0.0007(15)
C31 0.012(2) 0.0165(19) 0.020(3) 0.0000(16) 0.000(2) 0.0034(16)
C32 0.014(2) 0.022(2) 0.007(2) 0.0032(16) 0.0008(18) 0.0023(16)
C33 0.019(2) 0.021(2) 0.019(3) -0.0026(17) -0.001(2) -0.0005(17)
C34 0.011(2) 0.023(2) 0.016(2) 0.0017(17) 0.0020(19) 0.0022(16)
C35 0.016(3) 0.036(2) 0.014(3) -0.0055(18) 0.000(2) -0.0025(18)
C36 0.021(2) 0.0113(18) 0.018(3) -0.0072(16) 0.004(2) -0.0026(16)
C37 0.020(3) 0.019(2) 0.020(3) -0.0042(18) -0.009(2) -0.0034(17)
C38 0.016(3) 0.039(3) 0.022(3) 0.007(2) 0.003(2) 0.0053(19)
C39 0.018(2) 0.021(2) 0.024(3) -0.0002(17) -0.001(2) 0.0021(17)
N3 0.040(3) 0.0193(19) 0.042(3) -0.0015(16) -0.019(2) 0.0019(16)
C41 0.015(2) 0.017(2) 0.022(3) 0.0023(17) 0.003(2) -0.0005(16)
C42 0.018(2) 0.017(2) 0.026(3) 0.0031(17) 0.000(2) 0.0003(16)
C43 0.019(2) 0.021(2) 0.016(3) -0.0018(17) 0.000(2) -0.0031(17)
B1 0.017(3) 0.017(2) 0.017(3) 0.0021(19) -0.004(2) -0.0012(19)
F13 0.0156(15) 0.0382(13) 0.0283(17) -0.0011(11) -0.0027(12) -0.0070(10)
F6 0.0376(16) 0.0195(12) 0.0377(17) 0.0105(10) -0.0223(13) -0.0081(10)
F14 0.0351(16) 0.0251(12) 0.0317(17) -0.0129(11) -0.0110(13) 0.0026(10)
F7 0.0199(15) 0.0386(13) 0.0272(16) -0.0131(11) -0.0087(13) 0.0106(10)
F15 0.0378(17) 0.0401(14) 0.0194(15) 0.0085(11) -0.0125(14) -0.0100(11)
N4 0.0114(19) 0.0176(16) 0.016(2) 0.0003(13) 0.0024(16) -0.0024(13)
N5 0.0149(19) 0.0193(17) 0.014(2) 0.0023(13) 0.0044(16) -0.0001(13)
C52 0.021(2) 0.0129(19) 0.015(2) -0.0008(16) 0.002(2) -0.0034(16)
C53 0.015(2) 0.0130(19) 0.020(3) 0.0025(16) 0.004(2) 0.0040(15)
C54 0.015(2) 0.020(2) 0.023(3) 0.0002(17) -0.001(2) -0.0006(17)
C55 0.017(2) 0.016(2) 0.021(3) 0.0033(16) 0.002(2) -0.0002(16)
C56 0.011(2) 0.025(2) 0.028(3) -0.0046(18) 0.000(2) 0.0012(17)
C57 0.016(2) 0.032(2) 0.016(3) 0.0005(18) -0.005(2) 0.0084(18)
C58 0.012(2) 0.032(2) 0.018(3) -0.0054(18) 0.000(2) -0.0032(17)
C59 0.028(3) 0.023(2) 0.019(3) -0.0015(17) -0.008(2) -0.0053(18)
C60 0.010(2) 0.022(2) 0.013(2) 0.0054(16) 0.0014(19) 0.0096(16)
C61 0.018(2) 0.0109(18) 0.020(3) 0.0017(16) 0.000(2) -0.0004(15)
N6 0.036(3) 0.0215(19) 0.033(3) -0.0020(15) -0.009(2) -0.0015(16)
C63 0.017(2) 0.022(2) 0.021(3) 0.0004(17) 0.001(2) -0.0051(17)
C64 0.019(3) 0.026(2) 0.018(3) 0.0032(18) 0.000(2) 0.0029(17)
C65 0.019(3) 0.024(2) 0.019(3) -0.0004(18) -0.004(2) -0.0007(18)
B2 0.013(3) 0.018(2) 0.025(3) -0.003(2) -0.012(2) 0.0023(19)
F16 0.0238(15) 0.0335(13) 0.0179(15) 0.0057(10) -0.0049(12) -0.0083(10)
F17 0.0374(16) 0.0124(11) 0.0304(16) -0.0039(10) -0.0138(13) 0.0021(10)
F18 0.0438(18) 0.0337(14) 0.061(2) 0.0278(13) -0.0250(16) -0.0098(12)
N11 0.016(2) 0.0166(16) 0.014(2) -0.0048(13) -0.0003(16) 0.0036(13)
F19 0.0260(17) 0.0665(17) 0.0365(19) 0.0091(13) -0.0011(15) 0.0216(13)
F20 0.0494(19) 0.0478(15) 0.0296(17) -0.0034(12) -0.0260(15) 0.0111(13)
C74 0.020(2) 0.0128(18) 0.016(2) 0.0027(16) -0.004(2) 0.0007(16)
C75 0.023(3) 0.0120(19) 0.019(3) -0.0043(16) 0.005(2) -0.0021(16)
N12 0.0124(19) 0.0177(17) 0.014(2) -0.0012(13) -0.0003(16) -0.0005(13)
C77 0.021(3) 0.021(2) 0.017(3) -0.0018(17) 0.002(2) 0.0023(17)
C78 0.017(2) 0.025(2) 0.016(3) 0.0023(17) -0.003(2) -0.0006(17)
C79 0.020(3) 0.036(2) 0.015(3) -0.0006(19) -0.005(2) 0.002(2)
C80 0.018(2) 0.016(2) 0.018(3) -0.0015(16) 0.001(2) -0.0002(16)
C81 0.021(2) 0.0129(19) 0.016(2) 0.0008(16) -0.005(2) 0.0022(16)
C82 0.021(3) 0.020(2) 0.028(3) -0.0030(18) -0.010(2) 0.0034(17)
C83 0.021(3) 0.019(2) 0.016(3) -0.0050(17) -0.006(2) -0.0063(17)
N10 0.038(3) 0.0168(18) 0.050(3) 0.0011(16) -0.019(2) 0.0020(16)
C85 0.018(2) 0.018(2) 0.021(3) 0.0018(17) 0.002(2) 0.0027(16)
C86 0.015(2) 0.027(2) 0.019(3) -0.0057(18) -0.002(2) -0.0018(17)
B4 0.018(3) 0.015(2) 0.013(3) -0.0024(18) -0.005(2) -0.0065(18)
C88 0.015(2) 0.0173(19) 0.016(2) -0.0021(16) 0.004(2) -0.0012(16)
C89 0.017(2) 0.028(2) 0.012(2) 0.0012(17) 0.001(2) 0.0023(17)

loop_
_atom_type_symbol
_atom_type_description
_atom_type_scat_dispersion_real
_atom_type_scat_dispersion_imag
_atom_type_scat_source
C C 0.0033 0.0016 'International Tables Vol C Tables 4.2.6.8 and 6.1.1.4'
H H 0.0000 0.0000 'International Tables Vol C Tables 4.2.6.8 and 6.1.1.4'
B B 0.0013 0.0007 'International Tables Vol C Tables 4.2.6.8 and 6.1.1.4'
F F 0.0171 0.0103 'International Tables Vol C Tables 4.2.6.8 and 6.1.1.4'
N N 0.0061 0.0033 'International Tables Vol C Tables 4.2.6.8 and 6.1.1.4'

loop_
_geom_angle_atom_site_label_1
_geom_angle_atom_site_label_2
_geom_angle_atom_site_label_3
_geom_angle
C19 N8 C14 120.4(3)
C19 N8 B3 117.7(3)
C14 N8 B3 121.4(3)
C8 N9 C9 119.9(3)
C8 N9 B3 118.6(3)
C9 N9 B3 121.1(3)
C10 C8 N9 122.1(3)
N9 C9 C12 118.4(3)
N9 C9 C13 117.9(3)
C12 C9 C13 123.7(3)
C8 C10 C17 119.8(4)
C8 C10 C22 119.8(3)
C17 C10 C22 120.4(4)
C19 C11 C16 118.6(4)
C9 C12 C14 124.1(3)
C9 C12 C18 117.4(4)
C14 C12 C18 118.2(3)
C17 C13 C9 121.1(3)
N8 C14 C15 119.0(3)
N8 C14 C12 118.2(3)
C15 C14 C12 122.8(3)
C16 C15 C14 119.6(3)
C15 C16 C11 121.0(4)
C13 C17 C10 119.0(4)
N7 C18 C12 178.2(5)
C11 C19 N8 121.5(3)
F8 B3 F9 110.1(3)
F8 B3 N9 109.2(4)
F9 B3 N9 109.0(4)
F8 B3 N8 110.5(4)
F9 B3 N8 108.6(3)
N9 B3 N8 109.4(3)
F11 C22 F12 106.9(3)
F11 C22 F10 107.0(3)
F12 C22 F10 105.5(3)
F11 C22 C10 112.8(3)
F12 C22 C10 112.6(3)
F10 C22 C10 111.6(3)
C31 N1 C30 120.2(3)
C31 N1 B1 117.9(3)
C30 N1 B1 121.8(3)
C34 N2 C43 120.5(3)
C34 N2 B1 122.0(3)
C43 N2 B1 117.0(3)
N1 C30 C41 119.2(3)
N1 C30 C36 118.7(3)
C41 C30 C36 122.1(3)
C32 C31 N1 121.8(3)
C31 C32 C33 119.8(4)
C31 C32 C37 119.9(3)
C33 C32 C37 120.2(3)
C36 C33 C32 119.0(4)
N2 C34 C42 118.9(4)
N2 C34 C41 119.5(3)
C42 C34 C41 121.6(3)
C43 C35 C38 118.2(4)
C33 C36 C30 120.3(3)
F3 C37 F5 108.6(3)
F3 C37 F1 106.9(3)
F5 C37 F1 104.5(3)
F3 C37 C32 113.9(3)
F5 C37 C32 111.6(3)
F1 C37 C32 110.8(3)
C42 C38 C35 120.2(4)
N3 C39 C41 179.4(5)
C30 C41 C39 118.4(4)
C30 C41 C34 123.0(3)
C39 C41 C34 118.5(4)
C38 C42 C34 119.8(4)
C35 C43 N2 122.3(4)
F4 B1 F2 110.9(3)
F4 B1 N1 109.2(4)
F2 B1 N1 108.9(3)
F4 B1 N2 108.7(3)
F2 B1 N2 110.0(4)
N1 B1 N2 109.2(3)
C55 N4 C64 119.5(3)
C55 N4 B2 123.2(3)
C64 N4 B2 116.7(3)
C52 N5 C53 120.8(3)
C52 N5 B2 117.5(3)
C53 N5 B2 121.6(3)
C54 C52 N5 122.2(3)
N5 C53 C61 119.9(4)
N5 C53 C63 117.1(4)
C61 C53 C63 123.0(3)
C52 C54 C60 118.3(4)
C52 C54 C65 121.1(3)
C60 C54 C65 120.5(4)
N4 C55 C56 119.3(4)
N4 C55 C61 117.7(3)
C56 C55 C61 122.9(3)
C58 C56 C55 120.4(4)
C64 C57 C58 118.4(4)
C56 C58 C57 120.0(4)
N6 C59 C61 179.1(5)
C63 C60 C54 119.8(4)
C53 C61 C59 117.2(4)
C53 C61 C55 124.0(3)
C59 C61 C55 118.6(4)
C60 C63 C53 121.6(3)
C57 C64 N4 122.4(4)
F15 C65 F14 107.7(3)
F15 C65 F13 106.5(3)
F14 C65 F13 105.6(3)
F15 C65 C54 112.7(3)
F14 C65 C54 112.2(3)
F13 C65 C54 111.6(3)
F6 B2 F7 110.8(3)
F6 B2 N4 110.2(4)
F7 B2 N4 108.6(3)
F6 B2 N5 110.2(3)
F7 B2 N5 108.5(4)
N4 B2 N5 108.5(3)
C80 N11 C88 120.0(3)
C80 N11 B4 122.9(3)
C88 N11 B4 116.4(3)
C78 C74 N12 122.1(3)
N12 C75 C81 119.3(4)
N12 C75 C77 117.9(4)
C81 C75 C77 122.8(3)
C74 N12 C75 120.4(3)
C74 N12 B4 117.1(3)
C75 N12 B4 122.1(3)
C83 C77 C75 121.1(3)
C74 C78 C83 118.9(4)
C74 C78 C79 120.5(3)
C83 C78 C79 120.6(4)
F20 C79 F18 106.6(4)
F20 C79 F19 106.1(3)
F18 C79 F19 105.9(3)
F20 C79 C78 112.7(3)
F18 C79 C78 112.5(4)
F19 C79 C78 112.5(4)
N11 C80 C85 118.8(4)
N11 C80 C81 117.5(3)
C85 C80 C81 123.7(3)
C75 C81 C82 118.3(4)
C75 C81 C80 124.0(3)
C82 C81 C80 117.5(3)
N10 C82 C81 179.4(5)
C77 C83 C78 119.4(4)
C89 C85 C80 121.4(3)
C88 C86 C89 118.3(4)
F17 B4 F16 111.6(3)
F17 B4 N12 110.2(3)
F16 B4 N12 109.6(3)
F17 B4 N11 110.0(3)
F16 B4 N11 108.0(3)
N12 B4 N11 107.3(3)
C86 C88 N11 122.1(3)
C85 C89 C86 119.5(4)

loop_
_geom_bond_atom_site_label_1
_geom_bond_atom_site_label_2
_geom_bond_distance
F8 B3 1.388(5)
F9 B3 1.395(5)
F10 C22 1.349(4)
N8 C19 1.370(5)
N8 C14 1.374(4)
N8 B3 1.545(5)
F11 C22 1.322(4)
F12 C22 1.339(4)
N9 C8 1.377(4)
N9 C9 1.383(4)
N9 B3 1.544(5)
C8 C10 1.346(5)
C9 C12 1.397(5)
C9 C13 1.426(5)
C10 C17 1.413(5)
C10 C22 1.488(5)
C11 C19 1.360(5)
C11 C16 1.394(5)
C12 C14 1.423(5)
C12 C18 1.430(5)
C13 C17 1.361(5)
C14 C15 1.404(5)
C15 C16 1.365(5)
C18 N7 1.150(4)
F1 C37 1.357(4)
F2 B1 1.378(5)
F3 C37 1.314(4)
F4 B1 1.376(5)
F5 C37 1.347(4)
N1 C31 1.357(4)
N1 C30 1.379(4)
N1 B1 1.557(5)
N2 C34 1.357(4)
N2 C43 1.362(5)
N2 B1 1.556(5)
C30 C41 1.411(5)
C30 C36 1.422(5)
C31 C32 1.351(5)
C32 C33 1.416(5)
C32 C37 1.492(5)
C33 C36 1.357(5)
C34 C42 1.415(5)
C34 C41 1.424(5)
C35 C43 1.356(5)
C35 C38 1.406(5)
C38 C42 1.364(5)
C39 N3 1.145(4)
C39 C41 1.421(5)
F13 C65 1.352(4)
F6 B2 1.365(5)
F14 C65 1.346(4)
F7 B2 1.388(5)
F15 C65 1.322(4)
N4 C55 1.363(4)
N4 C64 1.371(5)
N4 B2 1.562(5)
N5 C52 1.366(5)
N5 C53 1.374(4)
N5 B2 1.563(5)
C52 C54 1.351(5)
C53 C61 1.394(5)
C53 C63 1.418(5)
C54 C60 1.412(5)
C54 C65 1.482(5)
C55 C56 1.403(5)
C55 C61 1.431(5)
C56 C58 1.361(5)
C57 C64 1.358(5)
C57 C58 1.401(5)
C59 N6 1.147(4)
C59 C61 1.425(5)
C60 C63 1.345(5)
F16 B4 1.378(5)
F17 B4 1.364(4)
F18 C79 1.341(4)
N11 C80 1.361(4)
N11 C88 1.367(5)
N11 B4 1.581(5)
F19 C79 1.342(5)
F20 C79 1.314(5)
C74 C78 1.349(5)
C74 N12 1.365(4)
C75 N12 1.370(4)
C75 C81 1.395(5)
C75 C77 1.419(5)
N12 B4 1.560(5)
C77 C83 1.349(5)
C78 C83 1.414(5)
C78 C79 1.488(5)
C80 C85 1.389(5)
C80 C81 1.441(5)
C81 C82 1.425(5)
C82 N10 1.147(4)
C85 C89 1.359(5)
C86 C88 1.364(5)
C86 C89 1.397(5)

loop_
_geom_torsion_atom_site_label_1
_geom_torsion_atom_site_label_2
_geom_torsion_atom_site_label_3
_geom_torsion_atom_site_label_4
_geom_torsion
C9 N9 C8 C10 3.0(6)
B3 N9 C8 C10 -169.3(4)
C8 N9 C9 C12 173.2(4)
B3 N9 C9 C12 -14.7(5)
C8 N9 C9 C13 -6.1(5)
B3 N9 C9 C13 166.0(4)
N9 C8 C10 C17 1.7(6)
N9 C8 C10 C22 -175.7(4)
N9 C9 C12 C14 -6.5(6)
C13 C9 C12 C14 172.7(4)
N9 C9 C12 C18 179.9(3)
C13 C9 C12 C18 -0.8(6)
N9 C9 C13 C17 4.6(6)
C12 C9 C13 C17 -174.6(4)
C19 N8 C14 C15 1.9(5)
B3 N8 C14 C15 -170.0(4)
C19 N8 C14 C12 -177.6(4)
B3 N8 C14 C12 10.4(5)
C9 C12 C14 N8 8.7(6)
C18 C12 C14 N8 -177.8(3)
C9 C12 C14 C15 -170.8(4)
C18 C12 C14 C15 2.7(6)
N8 C14 C15 C16 -1.4(6)
C12 C14 C15 C16 178.1(4)
C14 C15 C16 C11 0.7(6)
C19 C11 C16 C15 -0.4(6)
C9 C13 C17 C10 -0.1(6)
C8 C10 C17 C13 -3.1(6)
C22 C10 C17 C13 174.2(4)
C9 C12 C18 N7 9(16)
C14 C12 C18 N7 -165(16)
C16 C11 C19 N8 0.9(6)
C14 N8 C19 C11 -1.7(6)
B3 N8 C19 C11 170.5(4)
C8 N9 B3 F8 -37.0(5)
C9 N9 B3 F8 150.8(3)
C8 N9 B3 F9 83.4(4)
C9 N9 B3 F9 -88.8(4)
C8 N9 B3 N8 -158.0(3)
C9 N9 B3 N8 29.8(5)
C19 N8 B3 F8 40.0(5)
C14 N8 B3 F8 -147.8(3)
C19 N8 B3 F9 -80.9(4)
C14 N8 B3 F9 91.3(4)
C19 N8 B3 N9 160.2(3)
C14 N8 B3 N9 -27.6(5)
C8 C10 C22 F11 -30.2(6)
C17 C10 C22 F11 152.5(4)
C8 C10 C22 F12 91.0(4)
C17 C10 C22 F12 -86.4(5)
C8 C10 C22 F10 -150.6(4)
C17 C10 C22 F10 32.0(5)
C31 N1 C30 C41 174.7(4)
B1 N1 C30 C41 -10.3(5)
C31 N1 C30 C36 -4.0(5)
B1 N1 C30 C36 171.0(4)
C30 N1 C31 C32 1.9(6)
B1 N1 C31 C32 -173.3(4)
N1 C31 C32 C33 0.6(6)
N1 C31 C32 C37 -175.7(4)
C31 C32 C33 C36 -1.0(6)
C37 C32 C33 C36 175.4(4)
C43 N2 C34 C42 2.7(5)
B1 N2 C34 C42 -168.6(4)
C43 N2 C34 C41 -176.6(4)
B1 N2 C34 C41 12.2(5)
C32 C33 C36 C30 -1.2(6)
N1 C30 C36 C33 3.7(6)
C41 C30 C36 C33 -175.0(4)
C31 C32 C37 F3 -26.4(6)
C33 C32 C37 F3 157.3(3)
C31 C32 C37 F5 -149.8(4)
C33 C32 C37 F5 33.9(5)
C31 C32 C37 F1 94.2(4)
C33 C32 C37 F1 -82.1(4)
C43 C35 C38 C42 1.5(6)
N1 C30 C41 C39 178.2(3)
C36 C30 C41 C39 -3.1(6)
N1 C30 C41 C34 -6.0(6)
C36 C30 C41 C34 172.6(4)
N3 C39 C41 C30 19(56)
N3 C39 C41 C34 -157(100)
N2 C34 C41 C30 5.1(6)
C42 C34 C41 C30 -174.1(4)
N2 C34 C41 C39 -179.2(3)
C42 C34 C41 C39 1.6(6)
C35 C38 C42 C34 -1.5(6)
N2 C34 C42 C38 -0.6(6)
C41 C34 C42 C38 178.7(4)
C38 C35 C43 N2 0.6(6)
C34 N2 C43 C35 -2.8(6)
B1 N2 C43 C35 168.9(4)
C31 N1 B1 F4 80.4(4)
C30 N1 B1 F4 -94.8(4)
C31 N1 B1 F2 -40.8(5)
C30 N1 B1 F2 144.0(3)
C31 N1 B1 N2 -160.9(3)
C30 N1 B1 N2 23.9(5)
C34 N2 B1 F4 94.0(4)
C43 N2 B1 F4 -77.5(4)
C34 N2 B1 F2 -144.4(3)
C43 N2 B1 F2 44.1(5)
C34 N2 B1 N1 -25.0(5)
C43 N2 B1 N1 163.5(3)
C53 N5 C52 C54 -2.3(6)
B2 N5 C52 C54 173.4(4)
C52 N5 C53 C61 -174.0(4)
B2 N5 C53 C61 10.5(6)
C52 N5 C53 C63 4.0(5)
B2 N5 C53 C63 -171.6(4)
N5 C52 C54 C60 -1.2(6)
N5 C52 C54 C65 174.7(4)
C64 N4 C55 C56 -1.3(5)
B2 N4 C55 C56 169.7(4)
C64 N4 C55 C61 176.5(4)
B2 N4 C55 C61 -12.4(5)
N4 C55 C56 C58 0.7(6)
C61 C55 C56 C58 -177.1(4)
C55 C56 C58 C57 0.2(6)
C64 C57 C58 C56 -0.4(6)
C52 C54 C60 C63 2.7(6)
C65 C54 C60 C63 -173.2(4)
N5 C53 C61 C59 -179.8(3)
C63 C53 C61 C59 2.4(6)
N5 C53 C61 C55 5.5(6)
C63 C53 C61 C55 -172.3(4)
N6 C59 C61 C53 -34(31)
N6 C59 C61 C55 141(31)
N4 C55 C61 C53 -4.6(6)
C56 C55 C61 C53 173.2(4)
N4 C55 C61 C59 -179.3(3)
C56 C55 C61 C59 -1.5(6)
C54 C60 C63 C53 -1.0(6)
N5 C53 C63 C60 -2.4(6)
C61 C53 C63 C60 175.5(4)
C58 C57 C64 N4 -0.3(6)
C55 N4 C64 C57 1.2(6)
B2 N4 C64 C57 -170.5(4)
C52 C54 C65 F15 150.7(4)
C60 C54 C65 F15 -33.5(5)
C52 C54 C65 F14 28.9(6)
C60 C54 C65 F14 -155.3(3)
C52 C54 C65 F13 -89.4(5)
C60 C54 C65 F13 86.4(5)
C55 N4 B2 F6 145.5(3)
C64 N4 B2 F6 -43.2(5)
C55 N4 B2 F7 -93.0(4)
C64 N4 B2 F7 78.3(4)
C55 N4 B2 N5 24.8(5)
C64 N4 B2 N5 -163.9(3)
C52 N5 B2 F6 40.1(5)
C53 N5 B2 F6 -144.2(3)
C52 N5 B2 F7 -81.4(4)
C53 N5 B2 F7 94.3(4)
C52 N5 B2 N4 160.9(3)
C53 N5 B2 N4 -23.5(5)
C78 C74 N12 C75 -3.5(6)
C78 C74 N12 B4 169.7(4)
C81 C75 N12 C74 -173.3(4)
C77 C75 N12 C74 4.7(5)
C81 C75 N12 B4 13.9(6)
C77 C75 N12 B4 -168.1(4)
N12 C75 C77 C83 -2.1(6)
C81 C75 C77 C83 175.8(4)
N12 C74 C78 C83 -0.5(6)
N12 C74 C78 C79 177.0(4)
C74 C78 C79 F20 149.9(4)
C83 C78 C79 F20 -32.7(6)
C74 C78 C79 F18 29.3(6)
C83 C78 C79 F18 -153.3(4)
C74 C78 C79 F19 -90.1(5)
C83 C78 C79 F19 87.2(5)
C88 N11 C80 C85 -0.7(5)
B4 N11 C80 C85 169.3(4)
C88 N11 C80 C81 177.5(3)
B4 N11 C80 C81 -12.5(5)
N12 C75 C81 C82 -179.3(3)
C77 C75 C81 C82 2.8(6)
N12 C75 C81 C80 5.9(6)
C77 C75 C81 C80 -172.0(4)
N11 C80 C81 C75 -6.5(6)
C85 C80 C81 C75 171.6(4)
N11 C80 C81 C82 178.7(3)
C85 C80 C81 C82 -3.2(6)
C75 C81 C82 N10 40(45)
C80 C81 C82 N10 -145(45)
C75 C77 C83 C78 -1.7(6)
C74 C78 C83 C77 3.0(6)
C79 C78 C83 C77 -174.4(4)
N11 C80 C85 C89 0.2(6)
C81 C80 C85 C89 -177.8(4)
C74 N12 B4 F17 39.1(5)
C75 N12 B4 F17 -147.9(3)
C74 N12 B4 F16 -84.2(4)
C75 N12 B4 F16 88.9(4)
C74 N12 B4 N11 158.8(3)
C75 N12 B4 N11 -28.1(5)
C80 N11 B4 F17 147.5(3)
C88 N11 B4 F17 -42.2(5)
C80 N11 B4 F16 -90.5(4)
C88 N11 B4 F16 79.9(4)
C80 N11 B4 N12 27.6(5)
C88 N11 B4 N12 -162.0(3)
C89 C86 C88 N11 1.1(6)
C80 N11 C88 C86 0.0(6)
B4 N11 C88 C86 -170.6(4)
C80 C85 C89 C86 0.9(6)
C88 C86 C89 C85 -1.5(6)
